data_7709843
loop_
_publ_author_name
'Zhao, Fei'
'Zhao, Jingyi'
'Wang, Yu'
'Liu, Hou-Ting'
'Shang, Qinghai'
'Wang, Nan'
'Yin, Xiaodong'
'Zheng, Xiaoyan'
'Chen, Pangkuan'

_publ_section_title
;
 [5]Helicene-Based Chiral Triarylboranes with Large Luminescence
 Dissymmetry Factor Over 10-2 Level: Synthesis and Design Strategy via
 Isomeric Tuning of Steric Substitutions
;
_journal_name_full 'Dalton Transactions'
_journal_paper_doi 10.1039/D2DT00677D
_journal_year 2022
_chemical_formula_sum 'C58 H40 N2'
_chemical_formula_weight 764.92
_space_group_crystal_system monoclinic
_space_group_IT_number 15
_space_group_name_Hall '-C 2yc'
_space_group_name_H-M_alt 'C 1 2/c 1'
_atom_sites_solution_hydrogens geom
_audit_block_doi 10.5517/ccdc.csd.cc28p9jt
_audit_creation_method SHELXL-2018/3
_audit_update_record
;
2022-03-14 deposited with the CCDC.	2022-03-23 downloaded from the CCDC.
;
_cell_angle_alpha 90
_cell_angle_beta 104.275(2)
_cell_angle_gamma 90
_cell_formula_units_Z 4
_cell_length_a 19.7342(10)
_cell_length_b 11.7167(6)
_cell_length_c 18.0696(8)
_cell_measurement_reflns_used 3559
_cell_measurement_temperature 180(2)
_cell_measurement_theta_max 25.019
_cell_measurement_theta_min 2.213
_cell_volume 4049.0(3)
_computing_cell_refinement 'Bruker SAINT'
_computing_data_collection 'Bruker APEX2'
_computing_data_reduction 'Bruker SAINT, SADABS and XPREP'
_computing_structure_refinement 'SHELXL-2018/3 (Sheldrick, 2018)'
_computing_structure_solution 'SHELXL-2018/3 (Sheldrick, 2018)'
_diffrn_ambient_temperature 180(2)
_diffrn_measured_fraction_theta_full 0.998
_diffrn_measured_fraction_theta_max 0.998
_diffrn_measurement_device_type 'Bruker APEX-II CCD'
_diffrn_radiation_type MoK\a
_diffrn_radiation_wavelength 0.71073
_diffrn_reflns_av_R_equivalents 0.0371
_diffrn_reflns_av_unetI/netI 0.0262
_diffrn_reflns_Laue_measured_fraction_full 0.998
_diffrn_reflns_Laue_measured_fraction_max 0.998
_diffrn_reflns_limit_h_max 23
_diffrn_reflns_limit_h_min -23
_diffrn_reflns_limit_k_max 13
_diffrn_reflns_limit_k_min -13
_diffrn_reflns_limit_l_max 21
_diffrn_reflns_limit_l_min -21
_diffrn_reflns_number 19965
_diffrn_reflns_point_group_measured_fraction_full 0.998
_diffrn_reflns_point_group_measured_fraction_max 0.998
_diffrn_reflns_theta_full 25.019
_diffrn_reflns_theta_max 25.019
_diffrn_reflns_theta_min 2.213
_diffrn_source MoK\a
_exptl_absorpt_coefficient_mu 0.072
_exptl_absorpt_correction_T_max 0.987
_exptl_absorpt_correction_T_min 0.983
_exptl_absorpt_correction_type multi-scan
_exptl_absorpt_process_details SADABS
_exptl_crystal_colour COLORLESS
_exptl_crystal_density_diffrn 1.255
_exptl_crystal_description BLOCK
_exptl_crystal_F_000 1608
_exptl_crystal_size_max 0.240
_exptl_crystal_size_mid 0.240
_exptl_crystal_size_min 0.180
_refine_diff_density_max 0.147
_refine_diff_density_min -0.148
_refine_diff_density_rms 0.034
_refine_ls_extinction_coef 0.0059(5)
_refine_ls_extinction_expression Fc^*^=kFc[1+0.001xFc^2^\l^3^/sin(2\q)]^-1/4^
_refine_ls_extinction_method 'SHELXL-2018/3 (Sheldrick 2018)'
_refine_ls_goodness_of_fit_ref 1.035
_refine_ls_hydrogen_treatment constr
_refine_ls_matrix_type full
_refine_ls_number_parameters 272
_refine_ls_number_reflns 3559
_refine_ls_number_restraints 0
_refine_ls_restrained_S_all 1.035
_refine_ls_R_factor_all 0.0540
_refine_ls_R_factor_gt 0.0379
_refine_ls_shift/su_max 0.000
_refine_ls_shift/su_mean 0.000
_refine_ls_structure_factor_coef Fsqd
_refine_ls_weighting_details 'w=1/[\s^2^(Fo^2^)+(0.0468P)^2^+1.8547P] where P=(Fo^2^+2Fc^2^)/3'
_refine_ls_weighting_scheme calc
_refine_ls_wR_factor_gt 0.0908
_refine_ls_wR_factor_ref 0.1009
_reflns_Friedel_coverage 0.000
_reflns_number_gt 2807
_reflns_number_total 3559
_reflns_threshold_expression 'I > 2\s(I)'
_cod_data_source_file d2dt00677d2.cif
_cod_data_source_block mo_210402_zf_nn_0m
_cod_depositor_comments
;
The following automatic conversions were performed:

data item '_exptl_absorpt_correction_type' value 'MULTI-SCAN' was
changed to 'multi-scan' in accordance with the
/home/data/users/saulius/crontab/automatic-downloads/rss-feeds/RSC/lib/dictionaries/cif_core.dic
dictionary named 'cif_core.dic' version 2.4.2 last updated on
2011-04-26.

Automatic conversion script
Id: cif_fix_values 7556 2019-12-06 15:28:31Z antanas 
;
_cod_original_sg_symbol_H-M 'C 2/c'
_cod_database_code 7709843
_shelx_shelxl_version_number 2018/3
_shelx_space_group_comment
;
The symmetry employed for this shelxl refinement is uniquely defined
by the following loop, which should always be used as a source of
symmetry information in preference to the above space-group names.
They are only intended as comments.
;
_shelx_estimated_absorpt_t_min 0.983
_shelx_estimated_absorpt_t_max 0.987

loop_
_space_group_symop_operation_xyz
'x, y, z'
'-x, y, -z+1/2'
'x+1/2, y+1/2, z'
'-x+1/2, y+1/2, -z+1/2'
'-x, -y, -z'
'x, -y, z-1/2'
'-x+1/2, -y+1/2, -z'
'x+1/2, -y+1/2, z-1/2'

loop_
_atom_site_label
_atom_site_type_symbol
_atom_site_fract_x
_atom_site_fract_y
_atom_site_fract_z
_atom_site_U_iso_or_equiv
_atom_site_adp_type
_atom_site_occupancy
_atom_site_site_symmetry_order
_atom_site_calc_flag
_atom_site_refinement_flags_posn
_atom_site_refinement_flags_adp
_atom_site_refinement_flags_occupancy
_atom_site_disorder_assembly
_atom_site_disorder_group
N1 N 0.33457(6) 0.61616(9) 0.33437(7) 0.0355(3) Uani 1 1 d . . . . .
C1 C 0.34290(7) 0.52513(11) 0.38776(8) 0.0337(3) Uani 1 1 d . . . . .
C2 C 0.40795(8) 0.47779(12) 0.41915(9) 0.0434(4) Uani 1 1 d . . . . .
H2 H 0.447966 0.504854 0.404189 0.052 Uiso 1 1 calc R U . . .
C3 C 0.41450(9) 0.39104(13) 0.47232(10) 0.0560(5) Uani 1 1 d . . . . .
H3 H 0.459341 0.359730 0.494362 0.067 Uiso 1 1 calc R U . . .
C4 C 0.35687(10) 0.34936(14) 0.49381(9) 0.0573(5) Uani 1 1 d . . . . .
H4 H 0.361961 0.290416 0.530871 0.069 Uiso 1 1 calc R U . . .
C5 C 0.29219(10) 0.39378(13) 0.46118(9) 0.0522(4) Uani 1 1 d . . . . .
H5 H 0.252142 0.364180 0.474868 0.063 Uiso 1 1 calc R U . . .
C6 C 0.28473(8) 0.48118(12) 0.40858(9) 0.0414(4) Uani 1 1 d . . . . .
H6 H 0.239637 0.511515 0.386456 0.050 Uiso 1 1 calc R U . . .
C7 C 0.27557(7) 0.61460(11) 0.26994(8) 0.0312(3) Uani 1 1 d . . . . .
C8 C 0.22884(7) 0.70482(12) 0.25608(9) 0.0403(4) Uani 1 1 d . . . . .
H8 H 0.235039 0.767409 0.290520 0.048 Uiso 1 1 calc R U . . .
C9 C 0.17325(8) 0.70410(14) 0.19237(9) 0.0471(4) Uani 1 1 d . . . . .
H9 H 0.141990 0.767054 0.182247 0.056 Uiso 1 1 calc R U . . .
C10 C 0.16317(8) 0.61199(14) 0.14350(9) 0.0477(4) Uani 1 1 d . . . . .
H10 H 0.124862 0.611184 0.099723 0.057 Uiso 1 1 calc R U . . .
C11 C 0.20862(9) 0.52135(14) 0.15820(9) 0.0498(4) Uani 1 1 d . . . . .
H11 H 0.201110 0.457289 0.124939 0.060 Uiso 1 1 calc R U . . .
C12 C 0.26514(8) 0.52259(12) 0.22093(8) 0.0409(4) Uani 1 1 d . . . . .
H12 H 0.296789 0.460112 0.230305 0.049 Uiso 1 1 calc R U . . .
C13 C 0.38100(7) 0.70970(11) 0.34499(8) 0.0297(3) Uani 1 1 d . . . . .
C14 C 0.38740(7) 0.77556(11) 0.28268(8) 0.0328(3) Uani 1 1 d . . . . .
H14 H 0.361167 0.756024 0.232803 0.039 Uiso 1 1 calc R U . . .
C15 C 0.43148(7) 0.86875(11) 0.29287(8) 0.0313(3) Uani 1 1 d . . . . .
H15 H 0.434047 0.913423 0.249768 0.038 Uiso 1 1 calc R U . . .
C16 C 0.47251(6) 0.89933(11) 0.36489(7) 0.0287(3) Uani 1 1 d . . . . .
C17 C 0.46589(7) 0.83267(11) 0.42637(8) 0.0309(3) Uani 1 1 d . . . . .
H17 H 0.493202 0.850644 0.476065 0.037 Uiso 1 1 calc R U . . .
C18 C 0.42045(7) 0.74067(11) 0.41698(8) 0.0317(3) Uani 1 1 d . . . . .
H18 H 0.416203 0.698156 0.460378 0.038 Uiso 1 1 calc R U . . .
C19 C 0.51995(7) 0.99948(11) 0.37464(7) 0.0297(3) Uani 1 1 d . . . . .
C20 C 0.50180(7) 1.09481(11) 0.32928(8) 0.0309(3) Uani 1 1 d . . . . .
H20 H 0.458144 1.095176 0.292440 0.037 Uiso 1 1 calc R U . . .
C21 C 0.54516(7) 1.19174(11) 0.33514(8) 0.0352(3) Uani 1 1 d . . . . .
C22 C 0.52603(8) 1.29127(11) 0.28597(8) 0.0412(4) Uani 1 1 d . . . . .
C23 C 0.55802(10) 1.39646(12) 0.31367(10) 0.0531(5) Uani 1 1 d . . . . .
C24 C 0.61770(11) 1.39659(15) 0.37681(11) 0.0621(6) Uani 1 1 d . . . . .
H24 H 0.640077 1.467075 0.393530 0.075 Uiso 1 1 calc R U . . .
C25 C 0.64350(9) 1.30002(15) 0.41365(10) 0.0550(5) Uani 1 1 d . . . . .
H25 H 0.686481 1.301818 0.451559 0.066 Uiso 1 1 calc R U . . .
C26 C 0.60630(8) 1.19480(13) 0.39578(8) 0.0415(4) Uani 1 1 d . . . . .
C27 C 0.62560(8) 1.09627(13) 0.44060(8) 0.0428(4) Uani 1 1 d . . . . .
H27 H 0.668084 1.096316 0.479291 0.051 Uiso 1 1 calc R U . . .
C28 C 0.58465(7) 1.00030(12) 0.42984(8) 0.0365(3) Uani 1 1 d . . . . .
H28 H 0.599819 0.934033 0.459619 0.044 Uiso 1 1 calc R U . . .
C29 C 0.52917(10) 1.50026(13) 0.27903(10) 0.0696(7) Uani 1 1 d . . . . .
H29 H 0.551142 1.570606 0.296887 0.084 Uiso 1 1 calc R U . . .

loop_
_atom_site_aniso_label
_atom_site_aniso_U_11
_atom_site_aniso_U_22
_atom_site_aniso_U_33
_atom_site_aniso_U_23
_atom_site_aniso_U_13
_atom_site_aniso_U_12
N1 0.0337(6) 0.0264(6) 0.0425(7) 0.0062(5) 0.0018(5) -0.0055(5)
C1 0.0380(8) 0.0229(7) 0.0378(8) 0.0003(6) 0.0049(6) -0.0024(6)
C2 0.0391(9) 0.0291(8) 0.0566(10) 0.0030(7) 0.0016(7) -0.0023(6)
C3 0.0577(11) 0.0299(8) 0.0637(11) 0.0051(8) -0.0168(9) 0.0011(8)
C4 0.0890(14) 0.0292(8) 0.0448(9) 0.0072(7) -0.0006(9) -0.0126(9)
C5 0.0686(12) 0.0395(9) 0.0509(10) 0.0043(8) 0.0194(9) -0.0139(8)
C6 0.0422(9) 0.0351(8) 0.0481(9) 0.0025(7) 0.0132(7) -0.0029(6)
C7 0.0296(7) 0.0280(7) 0.0351(7) 0.0044(6) 0.0065(6) -0.0055(6)
C8 0.0388(8) 0.0326(8) 0.0473(9) -0.0005(7) 0.0065(7) 0.0007(6)
C9 0.0359(8) 0.0470(10) 0.0549(10) 0.0119(8) 0.0048(7) 0.0025(7)
C10 0.0402(9) 0.0596(11) 0.0389(9) 0.0081(8) 0.0015(7) -0.0134(8)
C11 0.0586(10) 0.0472(10) 0.0416(9) -0.0083(7) 0.0085(8) -0.0115(8)
C12 0.0454(9) 0.0334(8) 0.0443(8) -0.0009(7) 0.0116(7) -0.0013(7)
C13 0.0284(7) 0.0234(7) 0.0370(7) 0.0011(6) 0.0075(6) -0.0010(5)
C14 0.0338(7) 0.0311(7) 0.0321(7) -0.0011(6) 0.0058(6) -0.0027(6)
C15 0.0331(7) 0.0284(7) 0.0331(7) 0.0036(6) 0.0095(6) -0.0021(6)
C16 0.0287(7) 0.0240(7) 0.0343(7) -0.0011(5) 0.0096(6) 0.0015(5)
C17 0.0327(7) 0.0286(7) 0.0303(7) -0.0014(6) 0.0057(6) -0.0001(6)
C18 0.0362(8) 0.0272(7) 0.0322(7) 0.0045(6) 0.0094(6) -0.0004(6)
C19 0.0306(7) 0.0282(7) 0.0328(7) -0.0045(6) 0.0124(6) -0.0026(6)
C20 0.0321(7) 0.0276(7) 0.0363(7) -0.0041(6) 0.0149(6) -0.0031(6)
C21 0.0426(8) 0.0279(7) 0.0428(8) -0.0083(6) 0.0252(7) -0.0060(6)
C22 0.0563(10) 0.0258(7) 0.0542(9) -0.0066(6) 0.0376(7) -0.0051(6)
C23 0.0823(13) 0.0296(8) 0.0653(11) -0.0141(8) 0.0523(11) -0.0168(8)
C24 0.0910(14) 0.0428(10) 0.0696(12) -0.0275(9) 0.0523(12) -0.0378(10)
C25 0.0636(11) 0.0555(11) 0.0556(10) -0.0243(9) 0.0330(9) -0.0327(9)
C26 0.0454(9) 0.0432(9) 0.0430(9) -0.0155(7) 0.0244(7) -0.0156(7)
C27 0.0358(8) 0.0532(10) 0.0406(8) -0.0117(7) 0.0119(7) -0.0109(7)
C28 0.0351(8) 0.0381(8) 0.0367(8) -0.0049(6) 0.0096(6) -0.0028(6)
C29 0.121(2) 0.0249(8) 0.0877(16) -0.0094(8) 0.0726(13) -0.0139(8)

loop_
_atom_type_symbol
_atom_type_description
_atom_type_scat_dispersion_real
_atom_type_scat_dispersion_imag
_atom_type_scat_source
C C 0.0033 0.0016 'International Tables Vol C Tables 4.2.6.8 and 6.1.1.4'
H H 0.0000 0.0000 'International Tables Vol C Tables 4.2.6.8 and 6.1.1.4'
N N 0.0061 0.0033 'International Tables Vol C Tables 4.2.6.8 and 6.1.1.4'

loop_
_geom_angle_atom_site_label_1
_geom_angle_atom_site_label_2
_geom_angle_atom_site_label_3
_geom_angle
_geom_angle_site_symmetry_1
_geom_angle_site_symmetry_3
_geom_angle_publ_flag
C13 N1 C1 121.90(11) . . ?
C13 N1 C7 119.47(10) . . ?
C1 N1 C7 118.58(10) . . ?
C2 C1 C6 118.95(13) . . ?
C2 C1 N1 121.29(13) . . ?
C6 C1 N1 119.76(12) . . ?
C3 C2 C1 119.83(15) . . ?
C4 C3 C2 120.92(16) . . ?
C5 C4 C3 119.34(15) . . ?
C4 C5 C6 120.54(15) . . ?
C5 C6 C1 120.37(15) . . ?
C12 C7 C8 119.59(13) . . ?
C12 C7 N1 119.74(12) . . ?
C8 C7 N1 120.67(12) . . ?
C9 C8 C7 120.21(14) . . ?
C10 C9 C8 119.92(15) . . ?
C11 C10 C9 119.86(15) . . ?
C10 C11 C12 120.50(15) . . ?
C7 C12 C11 119.89(14) . . ?
C18 C13 C14 118.00(12) . . ?
C18 C13 N1 121.69(12) . . ?
C14 C13 N1 120.29(12) . . ?
C15 C14 C13 120.61(12) . . ?
C14 C15 C16 121.86(12) . . ?
C17 C16 C15 116.91(12) . . ?
C17 C16 C19 122.01(12) . . ?
C15 C16 C19 121.08(12) . . ?
C18 C17 C16 121.65(12) . . ?
C17 C18 C13 120.94(12) . . ?
C20 C19 C28 118.09(12) . . ?
C20 C19 C16 120.38(12) . . ?
C28 C19 C16 121.52(12) . . ?
C19 C20 C21 122.93(13) . . ?
C20 C21 C26 117.65(13) . . ?
C20 C21 C22 122.48(14) . . ?
C26 C21 C22 119.62(12) . . ?
C23 C22 C22 118.25(11) . 2_655 ?
C23 C22 C21 117.00(15) . . ?
C22 C22 C21 124.63(9) 2_655 . ?
C22 C23 C29 119.54(18) . . ?
C22 C23 C24 119.47(16) . . ?
C29 C23 C24 120.97(15) . . ?
C25 C24 C23 122.16(15) . . ?
C24 C25 C26 120.12(17) . . ?
C27 C26 C21 118.84(13) . . ?
C27 C26 C25 121.73(15) . . ?
C21 C26 C25 119.24(15) . . ?
C28 C27 C26 121.66(14) . . ?
C27 C28 C19 120.29(14) . . ?
C29 C29 C23 120.90(11) 2_655 . ?

loop_
_geom_bond_atom_site_label_1
_geom_bond_atom_site_label_2
_geom_bond_distance
_geom_bond_site_symmetry_2
_geom_bond_publ_flag
N1 C13 1.4111(16) . ?
N1 C1 1.4202(17) . ?
N1 C7 1.4292(17) . ?
C1 C2 1.385(2) . ?
C1 C6 1.392(2) . ?
C2 C3 1.383(2) . ?
C3 C4 1.378(3) . ?
C4 C5 1.370(2) . ?
C5 C6 1.380(2) . ?
C7 C12 1.3781(19) . ?
C7 C8 1.3844(19) . ?
C8 C9 1.381(2) . ?
C9 C10 1.377(2) . ?
C10 C11 1.373(2) . ?
C11 C12 1.381(2) . ?
C13 C18 1.3893(18) . ?
C13 C14 1.3962(18) . ?
C14 C15 1.3798(18) . ?
C15 C16 1.3992(18) . ?
C16 C17 1.3903(18) . ?
C16 C19 1.4843(17) . ?
C17 C18 1.3856(18) . ?
C19 C20 1.3795(18) . ?
C19 C28 1.4132(19) . ?
C20 C21 1.4101(18) . ?
C21 C26 1.416(2) . ?
C21 C22 1.458(2) . ?
C22 C23 1.419(2) . ?
C22 C22 1.444(3) 2_655 ?
C23 C29 1.421(2) . ?
C23 C24 1.424(3) . ?
C24 C25 1.347(3) . ?
C25 C26 1.430(2) . ?
C26 C27 1.408(2) . ?
C27 C28 1.370(2) . ?
C29 C29 1.353(4) 2_655 ?
